data_1508023
loop_
_publ_author_name
'Bechlars, Bettina'
'D'Alessandro, Deanna M'
'Jenkins, David M.'
'Iavarone, Anthony T.'
'Glover, Starla D.'
'Kubiak, Clifford P.'
'Long, Jeffrey R.'

_publ_section_title
;
 High-spin ground states via electron delocalization in mixed-valence
 imidazolate-bridged divanadium complexes.
;
_journal_issue 5
_journal_name_full 'Nature chemistry'
_journal_page_first 362
_journal_page_last 368
_journal_paper_doi 10.1038/nchem.585
_journal_volume 2
_journal_year 2010
_chemical_formula_moiety 'C67 H59 N12 V2, 4(F6 P), C4 H10 O, 5(H3 C2 N)'
_chemical_formula_sum 'C81 H84 F24 N17 O P4 V2'
_chemical_formula_weight 1993.41
_chemical_name_systematic
;
mu-5,6-dimethylbenzImidazolato-bis(2,6-bis[1,1-bis(2-pyridyl)ethyl]pyridine)divanadium(II/III) tetrakis(hexafluorophosphate)
;
_space_group_IT_number 29
_symmetry_cell_setting orthorhombic
_symmetry_space_group_name_Hall 'P 2c -2ac'
_symmetry_space_group_name_H-M 'P c a 21'
_atom_sites_solution_hydrogens geom
_atom_sites_solution_primary direct
_atom_sites_solution_secondary difmap
_audit_creation_method SHELXL-97
_cell_angle_alpha 90.00
_cell_angle_beta 90.00
_cell_angle_gamma 90.00
_cell_formula_units_Z 4
_cell_length_a 23.4395(10)
_cell_length_b 21.7426(10)
_cell_length_c 17.4435(8)
_cell_measurement_reflns_used 26911
_cell_measurement_temperature 151(2)
_cell_volume 8889.8(7)
_computing_cell_refinement 'Bruker SAINT v6.36'
_computing_data_collection 'Bruker SMART v5.054d'
_computing_data_reduction 'Bruker SAINT v6.36'
_computing_structure_refinement 'SHELXL-97 (Sheldrick, 1997)'
_computing_structure_solution 'SHELXS-97 (Sheldrick, 1990)'
_diffrn_ambient_temperature 151(2)
_diffrn_detector_area_resol_mean 0
_diffrn_measured_fraction_theta_full 0.997
_diffrn_measured_fraction_theta_max 0.997
_diffrn_measurement_device_type 'Bruker SMART CCD'
_diffrn_measurement_method \w/2\q-scans
_diffrn_radiation_monochromator graphite
_diffrn_radiation_source 'fine-focus sealed tube'
_diffrn_radiation_type MoK\a
_diffrn_radiation_wavelength 0.71073
_diffrn_reflns_av_R_equivalents 0.0932
_diffrn_reflns_av_sigmaI/netI 0.0811
_diffrn_reflns_limit_h_max 33
_diffrn_reflns_limit_h_min -33
_diffrn_reflns_limit_k_max 31
_diffrn_reflns_limit_k_min -31
_diffrn_reflns_limit_l_max 24
_diffrn_reflns_limit_l_min -24
_diffrn_reflns_number 127901
_diffrn_reflns_theta_full 30.49
_diffrn_reflns_theta_max 30.49
_diffrn_reflns_theta_min 2.29
_diffrn_standards_interval_count 0
_diffrn_standards_interval_time 0
_diffrn_standards_number 0
_exptl_absorpt_coefficient_mu 0.388
_exptl_absorpt_correction_T_max 0.9771
_exptl_absorpt_correction_T_min 0.9025
_exptl_absorpt_correction_type empirical
_exptl_absorpt_process_details 'Blessing, 1995'
_exptl_crystal_colour purple
_exptl_crystal_density_diffrn 1.471
_exptl_crystal_density_method 'not measured'
_exptl_crystal_description block
_exptl_crystal_F_000 3976
_exptl_crystal_size_max 0.27
_exptl_crystal_size_mid 0.16
_exptl_crystal_size_min 0.06
_refine_diff_density_max 0.843
_refine_diff_density_min -0.484
_refine_diff_density_rms 0.063
_refine_ls_abs_structure_details 'Flack H D (1983), Acta Cryst. A39, 876-881'
_refine_ls_abs_structure_Flack -0.091(14)
_refine_ls_extinction_method none
_refine_ls_goodness_of_fit_ref 1.030
_refine_ls_hydrogen_treatment constr
_refine_ls_matrix_type full
_refine_ls_number_parameters 1279
_refine_ls_number_reflns 26911
_refine_ls_number_restraints 1
_refine_ls_restrained_S_all 1.030
_refine_ls_R_factor_all 0.0590
_refine_ls_R_factor_gt 0.0507
_refine_ls_shift/su_max 0.059
_refine_ls_shift/su_mean 0.002
_refine_ls_structure_factor_coef Fsqd
_refine_ls_weighting_details 'calc w=1/[\s^2^(Fo^2^)+(0.1000P)^2^+0.0000P] where P=(Fo^2^+2Fc^2^)/3'
_refine_ls_weighting_scheme calc
_refine_ls_wR_factor_gt 0.1321
_refine_ls_wR_factor_ref 0.1401
_reflns_number_gt 23390
_reflns_number_total 26911
_reflns_threshold_expression >2sigma(I)
_cod_data_source_file nchem.585-s6.cif
_cod_data_source_block 15
_cod_depositor_comments
;
 Replacing the "?" symbol with the "-" symbol in the _chemical_name_systematic
 data item value.

 Antanas Vaitkus,
 2017-03-30
;
_cod_original_sg_symbol_Hall 'P 2c -22ac'
_cod_database_code 1508023

loop_
_symmetry_equiv_pos_as_xyz
'x, y, z'
'-x, -y, z+1/2'
'x+1/2, -y, z'
'-x+1/2, y, z+1/2'

loop_
_atom_site_label
_atom_site_type_symbol
_atom_site_fract_x
_atom_site_fract_y
_atom_site_fract_z
_atom_site_U_iso_or_equiv
_atom_site_adp_type
_atom_site_occupancy
_atom_site_symmetry_multiplicity
_atom_site_calc_flag
_atom_site_refinement_flags
C1 C 0.63147(9) 0.06233(9) 0.05398(14) 0.0312(4) Uani 1 1 d .
C2 C 0.66093(13) 0.00823(12) 0.03845(19) 0.0459(6) Uani 1 1 d .
H2 H 0.6483 -0.0299 0.0589 0.055 Uiso 1 1 calc R
C3 C 0.70882(14) 0.01089(14) -0.0072(2) 0.0529(7) Uani 1 1 d .
H3 H 0.7293 -0.0257 -0.0187 0.063 Uiso 1 1 calc R
C4 C 0.72707(12) 0.06628(13) -0.03601(18) 0.0460(6) Uani 1 1 d .
H4 H 0.7604 0.0684 -0.0669 0.055 Uiso 1 1 calc R
C5 C 0.69613(10) 0.11923(11) -0.01933(13) 0.0322(4) Uani 1 1 d .
C6 C 0.57717(10) 0.06100(10) 0.10284(13) 0.0299(4) Uani 1 1 d .
C7 C 0.56446(12) -0.00556(11) 0.12824(17) 0.0403(5) Uani 1 1 d .
H7A H 0.5311 -0.0059 0.1622 0.060 Uiso 1 1 calc R
H7B H 0.5975 -0.0222 0.1557 0.060 Uiso 1 1 calc R
H7C H 0.5566 -0.0309 0.0830 0.060 Uiso 1 1 calc R
C8 C 0.71543(9) 0.18170(11) -0.05096(13) 0.0316(4) Uani 1 1 d .
C9 C 0.76926(10) 0.17394(14) -0.09989(16) 0.0415(5) Uani 1 1 d .
H9A H 0.7610 0.1465 -0.1431 0.062 Uiso 1 1 calc R
H9B H 0.7998 0.1562 -0.0685 0.062 Uiso 1 1 calc R
H9C H 0.7814 0.2142 -0.1193 0.062 Uiso 1 1 calc R
C10 C 0.52708(9) 0.08529(10) 0.05462(14) 0.0303(4) Uani 1 1 d .
C11 C 0.48135(12) 0.04774(12) 0.03549(17) 0.0428(6) Uani 1 1 d .
H11 H 0.4800 0.0067 0.0540 0.051 Uiso 1 1 calc R
C12 C 0.43796(12) 0.06945(13) -0.00997(18) 0.0460(6) Uani 1 1 d .
H12 H 0.4074 0.0433 -0.0246 0.055 Uiso 1 1 calc R
C13 C 0.43948(11) 0.13059(12) -0.03443(15) 0.0369(5) Uani 1 1 d .
H13 H 0.4100 0.1473 -0.0655 0.044 Uiso 1 1 calc R
C14 C 0.48571(9) 0.16585(11) -0.01152(14) 0.0316(4) Uani 1 1 d .
H14 H 0.4866 0.2079 -0.0263 0.038 Uiso 1 1 calc R
C15 C 0.58653(9) 0.10133(10) 0.17448(12) 0.0282(4) Uani 1 1 d .
C16 C 0.58723(11) 0.07690(13) 0.24786(16) 0.0384(5) Uani 1 1 d .
H16 H 0.5812 0.0341 0.2551 0.046 Uiso 1 1 calc R
C17 C 0.59659(12) 0.11416(15) 0.31025(15) 0.0433(6) Uani 1 1 d .
H17 H 0.5983 0.0971 0.3603 0.052 Uiso 1 1 calc R
C18 C 0.60334(11) 0.17579(14) 0.29949(14) 0.0388(5) Uani 1 1 d .
H18 H 0.6086 0.2027 0.3419 0.047 Uiso 1 1 calc R
C19 C 0.60234(9) 0.19831(11) 0.22515(13) 0.0314(4) Uani 1 1 d .
H19 H 0.6072 0.2413 0.2176 0.038 Uiso 1 1 calc R
C20 C 0.72815(9) 0.22553(10) 0.01608(13) 0.0307(4) Uani 1 1 d .
C21 C 0.78176(10) 0.25171(13) 0.02618(16) 0.0404(5) Uani 1 1 d .
H21 H 0.8120 0.2413 -0.0077 0.049 Uiso 1 1 calc R
C22 C 0.79130(12) 0.29273(15) 0.08513(19) 0.0481(7) Uani 1 1 d .
H22 H 0.8280 0.3103 0.0922 0.058 Uiso 1 1 calc R
C23 C 0.74710(12) 0.30804(14) 0.13371(17) 0.0454(6) Uani 1 1 d .
H23 H 0.7524 0.3367 0.1742 0.054 Uiso 1 1 calc R
C24 C 0.69454(10) 0.28020(12) 0.12149(15) 0.0369(5) Uani 1 1 d .
H24 H 0.6640 0.2902 0.1550 0.044 Uiso 1 1 calc R
C25 C 0.66776(9) 0.21060(11) -0.09994(13) 0.0316(4) Uani 1 1 d .
C26 C 0.67574(11) 0.22328(14) -0.17785(15) 0.0417(5) Uani 1 1 d .
H26 H 0.7104 0.2121 -0.2024 0.050 Uiso 1 1 calc R
C27 C 0.63278(12) 0.25233(16) -0.21914(16) 0.0479(6) Uani 1 1 d .
H27 H 0.6372 0.2602 -0.2724 0.057 Uiso 1 1 calc R
C28 C 0.58354(10) 0.26962(13) -0.18150(15) 0.0394(5) Uani 1 1 d .
H28 H 0.5542 0.2912 -0.2078 0.047 Uiso 1 1 calc R
C29 C 0.57773(9) 0.25511(11) -0.10542(14) 0.0322(4) Uani 1 1 d .
H29 H 0.5437 0.2670 -0.0799 0.039 Uiso 1 1 calc R
C30 C 0.31986(10) 0.43938(12) 0.26284(17) 0.0391(5) Uani 1 1 d .
C31 C 0.27261(12) 0.45443(16) 0.3074(2) 0.0558(8) Uani 1 1 d .
H31 H 0.2606 0.4960 0.3113 0.067 Uiso 1 1 calc R
C32 C 0.24331(13) 0.40890(18) 0.3456(3) 0.0652(10) Uani 1 1 d .
H32 H 0.2120 0.4191 0.3778 0.078 Uiso 1 1 calc R
C33 C 0.25976(12) 0.34863(16) 0.3368(2) 0.0581(8) Uani 1 1 d .
H33 H 0.2388 0.3165 0.3606 0.070 Uiso 1 1 calc R
C34 C 0.30780(10) 0.33542(13) 0.29237(17) 0.0402(5) Uani 1 1 d .
C35 C 0.35416(10) 0.48972(11) 0.22074(16) 0.0377(5) Uani 1 1 d .
C36 C 0.32586(14) 0.55253(14) 0.2341(2) 0.0544(8) Uani 1 1 d .
H36A H 0.3240 0.5609 0.2892 0.082 Uiso 1 1 calc R
H36B H 0.2872 0.5521 0.2128 0.082 Uiso 1 1 calc R
H36C H 0.3483 0.5846 0.2087 0.082 Uiso 1 1 calc R
C37 C 0.32859(11) 0.26848(13) 0.28413(18) 0.0431(6) Uani 1 1 d .
C38 C 0.28901(13) 0.22591(15) 0.3303(3) 0.0603(9) Uani 1 1 d .
H38A H 0.2502 0.2284 0.3096 0.090 Uiso 1 1 calc R
H38B H 0.2888 0.2388 0.3842 0.090 Uiso 1 1 calc R
H38C H 0.3028 0.1835 0.3267 0.090 Uiso 1 1 calc R
C39 C 0.41531(10) 0.49078(11) 0.25314(17) 0.0371(5) Uani 1 1 d .
C40 C 0.43646(13) 0.54179(13) 0.2919(2) 0.0521(7) Uani 1 1 d .
H40 H 0.4129 0.5769 0.2992 0.063 Uiso 1 1 calc R
C41 C 0.49159(15) 0.54157(15) 0.3197(3) 0.0635(10) Uani 1 1 d .
H41 H 0.5057 0.5755 0.3484 0.076 Uiso 1 1 calc R
C42 C 0.52552(13) 0.49203(15) 0.3055(2) 0.0566(8) Uani 1 1 d .
H42 H 0.5642 0.4915 0.3219 0.068 Uiso 1 1 calc R
C43 C 0.50247(10) 0.44265(12) 0.26657(17) 0.0399(5) Uani 1 1 d .
H43 H 0.5264 0.4084 0.2563 0.048 Uiso 1 1 calc R
C44 C 0.35677(11) 0.47686(12) 0.13423(17) 0.0411(5) Uani 1 1 d .
C45 C 0.33553(19) 0.51895(16) 0.0807(3) 0.0676(10) Uani 1 1 d .
H45 H 0.3170 0.5553 0.0978 0.081 Uiso 1 1 calc R
C46 C 0.3413(2) 0.50808(19) 0.0047(3) 0.0752(12) Uani 1 1 d .
H46 H 0.3255 0.5359 -0.0316 0.090 Uiso 1 1 calc R
C47 C 0.37025(17) 0.45633(17) -0.0199(2) 0.0602(9) Uani 1 1 d .
H47 H 0.3773 0.4495 -0.0728 0.072 Uiso 1 1 calc R
C48 C 0.38862(13) 0.41503(14) 0.03438(16) 0.0446(6) Uani 1 1 d .
H48 H 0.4069 0.3784 0.0177 0.054 Uiso 1 1 calc R
C49 C 0.38940(11) 0.26368(12) 0.31848(16) 0.0390(5) Uani 1 1 d .
C50 C 0.40091(14) 0.22721(16) 0.3825(2) 0.0538(7) Uani 1 1 d .
H50 H 0.3713 0.2038 0.4054 0.065 Uiso 1 1 calc R
C51 C 0.45522(15) 0.22521(17) 0.41229(19) 0.0568(8) Uani 1 1 d .
H51 H 0.4633 0.2005 0.4558 0.068 Uiso 1 1 calc R
C52 C 0.49741(12) 0.25919(15) 0.37864(17) 0.0473(6) Uani 1 1 d .
H52 H 0.5351 0.2589 0.3986 0.057 Uiso 1 1 calc R
C53 C 0.48409(10) 0.29382(12) 0.31527(15) 0.0379(5) Uani 1 1 d .
H53 H 0.5137 0.3167 0.2914 0.045 Uiso 1 1 calc R
C54 C 0.32926(10) 0.24975(12) 0.19979(19) 0.0432(6) Uani 1 1 d .
C55 C 0.29477(14) 0.20180(14) 0.1722(3) 0.0581(9) Uani 1 1 d .
H55 H 0.2709 0.1797 0.2064 0.070 Uiso 1 1 calc R
C56 C 0.29559(16) 0.18673(17) 0.0952(3) 0.0692(11) Uani 1 1 d .
H56 H 0.2714 0.1552 0.0761 0.083 Uiso 1 1 calc R
C57 C 0.33186(14) 0.21776(15) 0.0462(2) 0.0575(8) Uani 1 1 d .
H57 H 0.3334 0.2080 -0.0069 0.069 Uiso 1 1 calc R
C58 C 0.36598(12) 0.26376(13) 0.07733(18) 0.0454(6) Uani 1 1 d .
H58 H 0.3918 0.2846 0.0444 0.054 Uiso 1 1 calc R
C59 C 0.51030(9) 0.27908(10) 0.11939(13) 0.0266(4) Uani 1 1 d .
H59 H 0.4936 0.2435 0.1417 0.032 Uiso 1 1 calc R
C60 C 0.56875(9) 0.33800(9) 0.05560(14) 0.0293(4) Uani 1 1 d .
C61 C 0.52468(10) 0.37327(10) 0.08616(14) 0.0302(4) Uani 1 1 d .
C62 C 0.61230(11) 0.36573(12) 0.01265(15) 0.0363(5) Uani 1 1 d .
H62 H 0.6428 0.3419 -0.0074 0.044 Uiso 1 1 calc R
C63 C 0.52140(11) 0.43661(11) 0.07182(16) 0.0373(5) Uani 1 1 d .
H63 H 0.4909 0.4605 0.0919 0.045 Uiso 1 1 calc R
C64 C 0.60995(12) 0.42841(12) 0.00000(17) 0.0412(5) Uani 1 1 d .
C65 C 0.56382(12) 0.46370(12) 0.02754(17) 0.0426(6) Uani 1 1 d .
C66 C 0.65824(15) 0.45925(15) -0.0430(2) 0.0574(8) Uani 1 1 d .
H66A H 0.6427 0.4830 -0.0859 0.086 Uiso 1 1 calc R
H66B H 0.6845 0.4279 -0.0626 0.086 Uiso 1 1 calc R
H66C H 0.6788 0.4868 -0.0082 0.086 Uiso 1 1 calc R
C67 C 0.55925(16) 0.53213(13) 0.0087(2) 0.0584(8) Uani 1 1 d .
H67A H 0.5873 0.5551 0.0390 0.088 Uiso 1 1 calc R
H67B H 0.5208 0.5468 0.0210 0.088 Uiso 1 1 calc R
H67C H 0.5668 0.5384 -0.0460 0.088 Uiso 1 1 calc R
C68 C 0.53382(19) 0.33769(19) 0.6164(2) 0.0657(9) Uani 1 1 d .
C69 C 0.4796(3) 0.3158(2) 0.5874(4) 0.0956(17) Uani 1 1 d .
H69A H 0.4811 0.2711 0.5811 0.143 Uiso 1 1 calc R
H69B H 0.4717 0.3351 0.5377 0.143 Uiso 1 1 calc R
H69C H 0.4493 0.3266 0.6237 0.143 Uiso 1 1 calc R
C70 C 0.76197(15) 0.0995(2) 0.1875(2) 0.0626(9) Uani 1 1 d .
C71 C 0.8002(2) 0.0470(3) 0.1899(4) 0.105(2) Uani 1 1 d .
H71A H 0.8135 0.0407 0.2426 0.158 Uiso 1 1 calc R
H71B H 0.8330 0.0547 0.1564 0.158 Uiso 1 1 calc R
H71C H 0.7800 0.0102 0.1723 0.158 Uiso 1 1 calc R
C72 C 0.13511(17) 0.16185(15) 0.0872(2) 0.0562(8) Uani 1 1 d .
C73 C 0.1099(2) 0.1803(3) 0.1567(3) 0.0886(15) Uani 1 1 d .
H73A H 0.0682 0.1797 0.1515 0.133 Uiso 1 1 calc R
H73B H 0.1224 0.2221 0.1695 0.133 Uiso 1 1 calc R
H73C H 0.1214 0.1521 0.1977 0.133 Uiso 1 1 calc R
C74 C 0.4320(2) 0.1157(2) 0.2403(6) 0.125(3) Uani 1 1 d .
C75 C 0.4139(5) 0.0732(4) 0.3072(10) 0.230(8) Uani 1 1 d .
H75A H 0.4305 0.0884 0.3552 0.345 Uiso 1 1 calc R
H75B H 0.4275 0.0313 0.2973 0.345 Uiso 1 1 calc R
H75C H 0.3722 0.0730 0.3114 0.345 Uiso 1 1 calc R
C76 C 0.55266(17) 0.09922(18) -0.1747(2) 0.0631(9) Uani 1 1 d .
C77 C 0.50681(17) 0.1230(2) -0.2210(2) 0.0651(9) Uani 1 1 d .
H77A H 0.4709 0.1032 -0.2062 0.098 Uiso 1 1 calc R
H77B H 0.5147 0.1146 -0.2752 0.098 Uiso 1 1 calc R
H77C H 0.5036 0.1675 -0.2131 0.098 Uiso 1 1 calc R
C78 C 0.6892(4) 0.5771(4) 0.1602(4) 0.142(3) Uani 1 1 d .
H78A H 0.6872 0.6072 0.2026 0.170 Uiso 1 1 calc R
H78B H 0.7293 0.5631 0.1556 0.170 Uiso 1 1 calc R
C79 C 0.6526(5) 0.5243(3) 0.1778(4) 0.166(4) Uani 1 1 d .
H79A H 0.6620 0.5085 0.2289 0.249 Uiso 1 1 calc R
H79B H 0.6588 0.4920 0.1396 0.249 Uiso 1 1 calc R
H79C H 0.6125 0.5372 0.1766 0.249 Uiso 1 1 calc R
C80 C 0.7172(6) 0.6482(5) 0.0676(6) 0.204(7) Uani 1 1 d .
H80A H 0.7352 0.6708 0.1104 0.244 Uiso 1 1 calc R
H80B H 0.7467 0.6283 0.0355 0.244 Uiso 1 1 calc R
C81 C 0.6815(6) 0.6834(4) 0.0266(7) 0.181(5) Uani 1 1 d .
H81A H 0.7033 0.7069 -0.0114 0.271 Uiso 1 1 calc R
H81B H 0.6615 0.7118 0.0609 0.271 Uiso 1 1 calc R
H81C H 0.6536 0.6572 0.0003 0.271 Uiso 1 1 calc R
N1 N 0.64890(8) 0.11703(9) 0.02523(11) 0.0279(3) Uani 1 1 d .
N2 N 0.52929(8) 0.14412(8) 0.03028(11) 0.0269(3) Uani 1 1 d .
N3 N 0.59489(7) 0.16237(9) 0.16320(11) 0.0274(3) Uani 1 1 d .
N4 N 0.68479(8) 0.23982(9) 0.06479(11) 0.0299(4) Uani 1 1 d .
N5 N 0.61804(8) 0.22465(9) -0.06491(11) 0.0281(3) Uani 1 1 d .
N6 N 0.33742(8) 0.38049(10) 0.25618(13) 0.0351(4) Uani 1 1 d .
N7 N 0.44803(8) 0.44038(9) 0.24239(13) 0.0332(4) Uani 1 1 d .
N8 N 0.38179(9) 0.42427(10) 0.11045(13) 0.0361(4) Uani 1 1 d .
N9 N 0.43121(8) 0.29714(9) 0.28505(13) 0.0331(4) Uani 1 1 d .
N10 N 0.36437(9) 0.28041(10) 0.15163(14) 0.0376(4) Uani 1 1 d .
N11 N 0.55947(8) 0.27597(8) 0.07645(11) 0.0272(3) Uani 1 1 d .
N12 N 0.48752(8) 0.33473(8) 0.12782(11) 0.0278(3) Uani 1 1 d .
N13 N 0.57507(18) 0.3540(2) 0.6416(3) 0.0848(11) Uani 1 1 d .
N14 N 0.73227(15) 0.14016(19) 0.1865(2) 0.0759(9) Uani 1 1 d .
N15 N 0.15481(19) 0.14600(15) 0.0308(2) 0.0740(9) Uani 1 1 d .
N16 N 0.5877(2) 0.0795(2) -0.1363(3) 0.0927(13) Uani 1 1 d .
N17 N 0.44893(15) 0.15123(15) 0.1988(3) 0.0744(10) Uani 1 1 d .
F1 F 0.37652(7) 0.06156(10) 0.81305(13) 0.0577(5) Uani 1 1 d .
F2 F 0.24101(7) 0.06830(11) 0.82356(17) 0.0730(6) Uani 1 1 d .
F3 F 0.3115(2) 0.0649(3) 0.9094(2) 0.0827(19) Uani 0.687(5) 1 d P
F4 F 0.30023(15) -0.00731(13) 0.8205(3) 0.0611(10) Uani 0.687(5) 1 d P
F5 F 0.31546(17) 0.13652(14) 0.8169(5) 0.0768(15) Uani 0.687(5) 1 d P
F6 F 0.3060(2) 0.0637(3) 0.7289(2) 0.0843(18) Uani 0.687(5) 1 d P
F7 F 0.3101(4) 0.0206(9) 0.7457(10) 0.135(8) Uani 0.313(5) 1 d P
F8 F 0.3005(5) 0.1200(9) 0.7638(11) 0.125(7) Uani 0.313(5) 1 d P
F9 F 0.3106(5) 0.1084(12) 0.8868(11) 0.145(10) Uani 0.313(5) 1 d P
F10 F 0.3202(4) 0.0063(7) 0.8666(11) 0.118(6) Uani 0.313(5) 1 d P
F11 F 0.56746(9) 0.08042(8) 0.61560(11) 0.0531(4) Uani 1 1 d .
F12 F 0.58487(9) 0.18885(10) 0.49376(13) 0.0618(5) Uani 1 1 d .
F13 F 0.6138(3) 0.1683(3) 0.6140(3) 0.0818(17) Uani 0.687(5) 1 d P
F14 F 0.5356(3) 0.1031(2) 0.4935(3) 0.0770(14) Uani 0.687(5) 1 d P
F15 F 0.5211(3) 0.1690(3) 0.5849(3) 0.0816(15) Uani 0.687(5) 1 d P
F16 F 0.6293(3) 0.1025(4) 0.5198(4) 0.098(2) Uani 0.687(5) 1 d P
F17 F 0.6412(5) 0.1373(14) 0.5739(19) 0.182(13) Uani 0.313(5) 1 d P
F18 F 0.5123(4) 0.1294(12) 0.5442(15) 0.156(10) Uani 0.313(5) 1 d P
F19 F 0.5866(19) 0.0840(5) 0.5005(11) 0.209(15) Uani 0.313(5) 1 d P
F20 F 0.5643(18) 0.1834(4) 0.6180(8) 0.184(12) Uani 0.313(5) 1 d P
F21 F 0.41951(13) 0.23448(10) 0.84647(19) 0.0894(9) Uani 1 1 d .
F22 F 0.39274(11) 0.37578(11) 0.8259(2) 0.0840(8) Uani 1 1 d .
F23 F 0.35954(9) 0.30312(14) 0.90222(13) 0.0764(7) Uani 1 1 d .
F24 F 0.45235(11) 0.30863(17) 0.77126(16) 0.0954(9) Uani 1 1 d .
F25 F 0.35833(10) 0.28957(12) 0.77403(14) 0.0727(6) Uani 1 1 d .
F26 F 0.45390(8) 0.32031(11) 0.89957(14) 0.0650(5) Uani 1 1 d .
F27 F 0.7052(2) 0.36994(15) 0.4041(3) 0.160(2) Uani 1 1 d .
F28 F 0.61945(11) 0.34985(13) 0.26675(16) 0.0841(8) Uani 1 1 d .
F29 F 0.6975(2) 0.30206(15) 0.3021(2) 0.0608(9) Uani 0.687(5) 1 d P
F30 F 0.6340(3) 0.4233(3) 0.3537(3) 0.115(3) Uani 0.687(5) 1 d P
F31 F 0.6327(2) 0.3213(4) 0.3899(3) 0.110(2) Uani 0.687(5) 1 d P
F32 F 0.6995(2) 0.39920(19) 0.2645(4) 0.111(2) Uani 0.687(5) 1 d P
F33 F 0.7218(5) 0.3425(11) 0.3104(7) 0.155(8) Uani 0.313(5) 1 d P
F34 F 0.6483(7) 0.2942(4) 0.3552(15) 0.174(11) Uani 0.313(5) 1 d P
F35 F 0.6026(3) 0.3798(5) 0.3776(5) 0.081(3) Uani 0.313(5) 1 d P
F36 F 0.6761(5) 0.4302(4) 0.3296(7) 0.089(4) Uani 0.313(5) 1 d P
P1 P 0.30858(3) 0.06460(3) 0.81834(4) 0.03743(13) Uani 1 1 d .
P2 P 0.57623(3) 0.13521(3) 0.55499(4) 0.03748(13) Uani 1 1 d .
P3 P 0.40614(3) 0.30468(3) 0.83634(5) 0.04147(15) Uani 1 1 d .
P4 P 0.66478(3) 0.36252(3) 0.33297(6) 0.05082(19) Uani 1 1 d .
V1 V 0.603245(13) 0.198862(15) 0.05118(2) 0.02330(7) Uani 1 1 d .
V2 V 0.411716(14) 0.358521(16) 0.19258(2) 0.02722(7) Uani 1 1 d .
O1 O 0.6730(3) 0.6047(3) 0.0937(5) 0.168(2) Uiso 1 1 d .

loop_
_atom_site_aniso_label
_atom_site_aniso_U_11
_atom_site_aniso_U_22
_atom_site_aniso_U_33
_atom_site_aniso_U_23
_atom_site_aniso_U_13
_atom_site_aniso_U_12
C1 0.0338(10) 0.0257(9) 0.0342(10) -0.0026(9) 0.0014(9) 0.0023(7)
C2 0.0543(15) 0.0267(10) 0.0568(17) -0.0008(10) 0.0092(12) 0.0058(10)
C3 0.0585(17) 0.0358(13) 0.0643(18) -0.0004(13) 0.0141(15) 0.0163(12)
C4 0.0447(14) 0.0418(13) 0.0514(15) -0.0018(12) 0.0153(12) 0.0132(11)
C5 0.0316(10) 0.0345(11) 0.0304(10) 0.0008(8) 0.0037(8) 0.0050(8)
C6 0.0341(10) 0.0224(9) 0.0332(10) 0.0004(8) 0.0000(8) -0.0025(8)
C7 0.0461(13) 0.0250(10) 0.0498(14) 0.0068(10) -0.0023(11) -0.0060(9)
C8 0.0258(9) 0.0369(11) 0.0320(10) 0.0023(9) 0.0057(8) 0.0043(8)
C9 0.0289(10) 0.0529(15) 0.0426(13) 0.0072(11) 0.0092(9) 0.0072(10)
C10 0.0316(9) 0.0276(9) 0.0318(9) -0.0016(9) -0.0003(9) -0.0039(7)
C11 0.0466(13) 0.0313(11) 0.0505(15) -0.0006(10) -0.0077(11) -0.0110(10)
C12 0.0447(13) 0.0430(13) 0.0505(15) -0.0043(11) -0.0135(12) -0.0164(11)
C13 0.0325(11) 0.0400(12) 0.0383(12) -0.0035(10) -0.0083(9) -0.0040(9)
C14 0.0281(9) 0.0316(10) 0.0351(10) 0.0009(8) -0.0019(8) -0.0029(8)
C15 0.0277(9) 0.0292(9) 0.0278(9) 0.0026(8) 0.0008(7) 0.0000(7)
C16 0.0404(12) 0.0380(12) 0.0369(12) 0.0089(10) 0.0026(10) 0.0020(10)
C17 0.0447(13) 0.0563(16) 0.0290(11) 0.0061(11) -0.0006(10) 0.0062(11)
C18 0.0345(11) 0.0547(15) 0.0271(10) -0.0036(10) -0.0026(8) 0.0050(10)
C19 0.0285(10) 0.0372(11) 0.0286(10) -0.0031(8) -0.0007(8) 0.0013(8)
C20 0.0250(9) 0.0326(10) 0.0344(10) 0.0058(8) 0.0002(8) -0.0009(8)
C21 0.0256(10) 0.0497(14) 0.0460(13) 0.0078(11) -0.0004(9) -0.0042(9)
C22 0.0317(12) 0.0569(16) 0.0557(16) 0.0068(13) -0.0061(11) -0.0166(11)
C23 0.0424(13) 0.0496(14) 0.0442(13) -0.0040(12) -0.0085(11) -0.0162(11)
C24 0.0345(11) 0.0391(12) 0.0369(12) -0.0034(10) -0.0007(9) -0.0105(9)
C25 0.0273(9) 0.0361(10) 0.0314(10) 0.0012(9) 0.0035(8) 0.0002(8)
C26 0.0374(11) 0.0557(15) 0.0318(11) 0.0074(11) 0.0070(9) 0.0071(11)
C27 0.0457(14) 0.0681(18) 0.0299(11) 0.0120(12) 0.0019(10) 0.0045(13)
C28 0.0355(11) 0.0494(14) 0.0332(11) 0.0108(10) -0.0033(9) 0.0020(10)
C29 0.0281(9) 0.0353(11) 0.0332(11) 0.0055(9) -0.0003(8) 0.0007(8)
C30 0.0285(10) 0.0353(12) 0.0534(15) -0.0051(10) -0.0026(10) 0.0058(9)
C31 0.0320(11) 0.0521(16) 0.083(2) -0.0106(16) 0.0071(13) 0.0098(11)
C32 0.0328(13) 0.070(2) 0.093(3) -0.007(2) 0.0203(15) 0.0062(13)
C33 0.0325(12) 0.0571(17) 0.085(2) 0.0049(17) 0.0172(14) -0.0028(12)
C34 0.0258(10) 0.0427(13) 0.0523(14) 0.0016(11) 0.0018(9) -0.0010(9)
C35 0.0333(11) 0.0294(10) 0.0504(14) -0.0011(10) -0.0049(10) 0.0079(9)
C36 0.0485(15) 0.0338(13) 0.081(2) -0.0035(14) -0.0057(15) 0.0153(11)
C37 0.0300(11) 0.0396(12) 0.0597(16) 0.0110(12) 0.0045(11) -0.0038(9)
C38 0.0390(13) 0.0495(16) 0.092(3) 0.0217(17) 0.0130(15) -0.0092(12)
C39 0.0344(11) 0.0274(10) 0.0496(14) -0.0040(10) -0.0006(10) 0.0003(8)
C40 0.0501(15) 0.0322(12) 0.074(2) -0.0148(13) -0.0031(14) -0.0001(11)
C41 0.0577(18) 0.0434(15) 0.089(3) -0.0208(17) -0.0176(18) -0.0069(13)
C42 0.0446(14) 0.0466(15) 0.079(2) -0.0131(15) -0.0168(15) -0.0062(12)
C43 0.0315(11) 0.0340(11) 0.0543(15) -0.0045(10) -0.0118(10) -0.0001(9)
C44 0.0407(12) 0.0337(11) 0.0489(14) 0.0075(11) -0.0084(11) 0.0054(9)
C45 0.084(3) 0.0418(16) 0.077(2) 0.0165(16) -0.022(2) 0.0166(16)
C46 0.095(3) 0.059(2) 0.072(3) 0.0258(19) -0.030(2) 0.009(2)
C47 0.071(2) 0.062(2) 0.0477(16) 0.0154(15) -0.0194(15) -0.0117(16)
C48 0.0479(14) 0.0433(13) 0.0425(14) 0.0050(11) -0.0096(11) -0.0104(11)
C49 0.0361(11) 0.0359(12) 0.0450(13) 0.0068(10) 0.0046(10) 0.0040(9)
C50 0.0500(15) 0.0560(18) 0.0555(18) 0.0199(14) 0.0088(13) 0.0039(13)
C51 0.0576(17) 0.070(2) 0.0429(15) 0.0223(14) 0.0009(13) 0.0152(15)
C52 0.0406(13) 0.0617(18) 0.0395(13) 0.0067(12) -0.0016(10) 0.0137(12)
C53 0.0290(10) 0.0451(13) 0.0395(12) 0.0024(10) 0.0009(9) 0.0082(9)
C54 0.0296(10) 0.0341(11) 0.0659(17) 0.0029(12) -0.0052(11) -0.0032(9)
C55 0.0430(14) 0.0387(14) 0.093(3) -0.0008(15) -0.0052(16) -0.0131(11)
C56 0.0523(18) 0.0466(17) 0.109(3) -0.0218(19) -0.0132(19) -0.0140(14)
C57 0.0521(16) 0.0473(15) 0.073(2) -0.0155(16) -0.0182(16) -0.0006(12)
C58 0.0433(13) 0.0385(13) 0.0543(15) -0.0044(11) -0.0118(12) -0.0005(10)
C59 0.0251(8) 0.0249(9) 0.0298(9) -0.0011(7) -0.0013(7) -0.0001(7)
C60 0.0309(9) 0.0244(8) 0.0325(10) -0.0009(8) 0.0004(8) -0.0021(7)
C61 0.0310(10) 0.0245(9) 0.0352(10) -0.0005(8) 0.0033(8) -0.0026(7)
C62 0.0363(12) 0.0341(11) 0.0386(12) -0.0006(9) 0.0079(9) -0.0025(9)
C63 0.0374(11) 0.0260(10) 0.0484(14) -0.0022(9) 0.0051(10) -0.0007(8)
C64 0.0445(13) 0.0337(12) 0.0455(14) 0.0043(10) 0.0082(11) -0.0050(10)
C65 0.0480(14) 0.0278(11) 0.0519(14) 0.0037(10) 0.0029(11) -0.0053(10)
C66 0.0558(17) 0.0455(15) 0.071(2) 0.0132(15) 0.0245(16) -0.0103(13)
C67 0.066(2) 0.0304(12) 0.078(2) 0.0101(14) 0.0081(17) -0.0048(12)
C68 0.075(2) 0.0561(19) 0.066(2) 0.0007(17) -0.0019(19) 0.0130(18)
C69 0.119(4) 0.059(2) 0.108(4) 0.006(2) -0.033(3) -0.021(3)
C70 0.0452(15) 0.088(3) 0.0546(18) 0.0122(18) -0.0030(14) -0.0153(16)
C71 0.078(3) 0.087(3) 0.151(6) 0.040(4) 0.042(3) 0.006(2)
C72 0.070(2) 0.0417(15) 0.0572(19) 0.0034(14) -0.0139(16) 0.0082(14)
C73 0.103(4) 0.092(3) 0.070(3) -0.011(2) -0.008(2) 0.035(3)
C74 0.077(3) 0.049(2) 0.250(9) 0.006(4) 0.066(4) 0.005(2)
C75 0.211(11) 0.095(5) 0.38(2) 0.092(9) 0.114(12) 0.004(6)
C76 0.067(2) 0.061(2) 0.061(2) -0.0156(17) -0.0060(17) -0.0081(17)
C77 0.060(2) 0.082(2) 0.0533(18) -0.0177(18) 0.0002(16) -0.0060(18)
C78 0.142(6) 0.191(8) 0.092(4) 0.052(5) -0.019(4) -0.034(6)
C79 0.273(11) 0.106(5) 0.119(5) 0.055(4) -0.111(7) -0.074(6)
C80 0.349(18) 0.143(7) 0.119(6) 0.027(6) -0.032(9) -0.161(10)
C81 0.285(15) 0.109(6) 0.148(8) -0.021(6) 0.007(9) -0.028(8)
N1 0.0275(8) 0.0281(8) 0.0280(8) -0.0018(7) -0.0007(6) 0.0022(6)
N2 0.0262(8) 0.0255(8) 0.0290(8) -0.0026(6) 0.0003(6) -0.0023(6)
N3 0.0249(7) 0.0293(8) 0.0282(8) -0.0008(7) -0.0008(6) 0.0003(6)
N4 0.0271(8) 0.0313(8) 0.0314(9) 0.0006(7) -0.0021(7) -0.0022(6)
N5 0.0260(8) 0.0297(8) 0.0284(8) 0.0004(7) 0.0002(6) -0.0008(6)
N6 0.0248(8) 0.0336(9) 0.0470(11) 0.0009(8) -0.0008(8) 0.0053(7)
N7 0.0289(9) 0.0291(9) 0.0416(10) -0.0028(8) -0.0028(8) 0.0002(7)
N8 0.0344(9) 0.0327(10) 0.0413(11) 0.0016(8) -0.0055(8) -0.0017(8)
N9 0.0269(8) 0.0335(9) 0.0388(10) 0.0034(8) 0.0010(8) 0.0036(7)
N10 0.0309(9) 0.0311(9) 0.0508(12) -0.0005(9) -0.0064(8) 0.0001(7)
N11 0.0256(8) 0.0243(8) 0.0319(8) 0.0015(7) 0.0020(6) -0.0014(6)
N12 0.0278(8) 0.0219(7) 0.0336(9) -0.0019(7) 0.0020(7) -0.0016(6)
N13 0.065(2) 0.098(3) 0.091(3) -0.010(2) 0.003(2) 0.0047(19)
N14 0.0570(17) 0.101(3) 0.070(2) 0.0158(19) -0.0051(17) 0.0048(18)
N15 0.102(3) 0.0516(16) 0.068(2) 0.0077(15) 0.0001(19) 0.0081(17)
N16 0.093(3) 0.096(3) 0.089(3) -0.022(2) -0.015(2) 0.018(2)
N17 0.0644(18) 0.0506(16) 0.108(3) -0.0017(18) 0.022(2) -0.0008(14)
F1 0.0310(7) 0.0680(12) 0.0742(13) -0.0144(10) 0.0056(8) 0.0021(7)
F2 0.0294(8) 0.0867(15) 0.1029(18) -0.0062(13) -0.0027(10) 0.0007(8)
F3 0.0505(19) 0.156(6) 0.0419(16) -0.009(3) 0.0041(13) -0.022(3)
F4 0.0482(17) 0.0346(12) 0.100(3) 0.0000(16) 0.0048(18) -0.0044(12)
F5 0.0543(19) 0.0314(13) 0.145(5) -0.004(2) 0.011(3) -0.0004(12)
F6 0.084(3) 0.128(4) 0.0418(17) 0.013(3) -0.0088(17) -0.042(3)
F7 0.052(5) 0.198(15) 0.154(14) -0.145(14) -0.018(7) 0.017(8)
F8 0.072(7) 0.151(14) 0.151(13) 0.098(12) 0.043(8) 0.060(8)
F9 0.054(5) 0.24(2) 0.140(16) -0.150(16) 0.012(8) -0.002(10)
F10 0.045(4) 0.122(10) 0.188(15) 0.112(11) 0.020(6) 0.007(5)
F11 0.0635(11) 0.0452(9) 0.0506(10) 0.0150(8) 0.0012(8) -0.0127(8)
F12 0.0604(11) 0.0605(11) 0.0645(12) 0.0317(10) -0.0100(9) -0.0118(9)
F13 0.112(4) 0.068(3) 0.066(3) 0.020(2) -0.049(3) -0.054(3)
F14 0.109(4) 0.070(3) 0.053(2) 0.0072(18) -0.031(2) -0.042(2)
F15 0.080(3) 0.095(4) 0.069(3) 0.014(2) 0.028(2) 0.041(3)
F16 0.080(3) 0.119(5) 0.094(4) 0.050(4) 0.043(3) 0.052(3)
F17 0.045(5) 0.24(2) 0.26(2) 0.21(2) -0.050(9) -0.045(9)
F18 0.037(4) 0.23(2) 0.200(19) 0.168(17) -0.041(8) -0.038(8)
F19 0.48(4) 0.044(5) 0.103(11) -0.011(6) 0.180(19) -0.032(13)
F20 0.45(4) 0.035(4) 0.067(8) -0.011(5) 0.061(16) 0.015(12)
F21 0.112(2) 0.0431(11) 0.113(2) 0.0015(12) -0.0357(17) 0.0119(12)
F22 0.0815(16) 0.0503(12) 0.120(2) 0.0076(13) -0.0191(15) 0.0189(10)
F23 0.0429(10) 0.134(2) 0.0520(11) 0.0085(13) 0.0001(9) -0.0042(11)
F24 0.0606(14) 0.152(3) 0.0741(16) 0.0241(16) 0.0231(12) 0.0238(15)
F25 0.0612(12) 0.0974(17) 0.0596(12) -0.0218(12) -0.0220(10) 0.0151(11)
F26 0.0413(9) 0.0749(13) 0.0789(14) -0.0128(11) -0.0222(9) 0.0095(9)
F27 0.178(4) 0.087(2) 0.214(5) -0.065(3) -0.151(4) 0.050(2)
F28 0.0757(15) 0.0946(18) 0.0821(17) -0.0310(14) -0.0277(13) 0.0222(13)
F29 0.075(2) 0.0467(16) 0.0604(19) -0.0012(13) -0.0010(16) 0.0214(15)
F30 0.125(5) 0.101(4) 0.119(4) -0.064(3) -0.053(4) 0.079(4)
F31 0.099(3) 0.163(6) 0.070(3) 0.014(3) 0.038(2) -0.001(4)
F32 0.101(3) 0.058(2) 0.174(5) 0.020(3) 0.044(3) -0.020(2)
F33 0.072(7) 0.29(2) 0.101(8) -0.083(12) -0.007(6) 0.086(11)
F34 0.146(13) 0.033(4) 0.34(3) -0.024(8) -0.163(17) 0.008(5)
F35 0.042(3) 0.118(8) 0.084(6) 0.035(5) 0.013(3) 0.013(4)
F36 0.095(7) 0.062(5) 0.110(8) 0.052(5) -0.031(6) -0.030(5)
P1 0.0297(3) 0.0367(3) 0.0459(3) 0.0007(3) 0.0000(2) -0.0004(2)
P2 0.0367(3) 0.0381(3) 0.0376(3) 0.0066(3) -0.0014(3) -0.0066(2)
P3 0.0356(3) 0.0438(4) 0.0450(4) 0.0023(3) -0.0044(3) 0.0056(3)
P4 0.0401(3) 0.0397(3) 0.0726(5) -0.0148(4) -0.0147(3) 0.0045(3)
V1 0.02211(13) 0.02260(14) 0.02518(14) -0.00103(12) 0.00037(12) -0.00017(11)
V2 0.02264(14) 0.02449(15) 0.03454(17) 0.00034(14) -0.00162(13) 0.00115(12)

loop_
_atom_type_symbol
_atom_type_description
_atom_type_scat_dispersion_real
_atom_type_scat_dispersion_imag
_atom_type_scat_source
C C 0.0033 0.0016 'International Tables Vol C Tables 4.2.6.8 and 6.1.1.4'
H H 0.0000 0.0000 'International Tables Vol C Tables 4.2.6.8 and 6.1.1.4'
N N 0.0061 0.0033 'International Tables Vol C Tables 4.2.6.8 and 6.1.1.4'
F F 0.0171 0.0103 'International Tables Vol C Tables 4.2.6.8 and 6.1.1.4'
P P 0.1023 0.0942 'International Tables Vol C Tables 4.2.6.8 and 6.1.1.4'
V V 0.3005 0.5294 'International Tables Vol C Tables 4.2.6.8 and 6.1.1.4'
O O 0.0106 0.0060 'International Tables Vol C Tables 4.2.6.8 and 6.1.1.4'

loop_
_geom_angle_atom_site_label_1
_geom_angle_atom_site_label_2
_geom_angle_atom_site_label_3
_geom_angle
N1 C1 C2 121.4(2)
N1 C1 C6 118.25(18)
C2 C1 C6 120.3(2)
C3 C2 C1 118.8(3)
C3 C2 H2 120.6
C1 C2 H2 120.6
C4 C3 C2 120.2(2)
C4 C3 H3 119.9
C2 C3 H3 119.9
C3 C4 C5 119.1(3)
C3 C4 H4 120.4
C5 C4 H4 120.4
N1 C5 C4 121.1(2)
N1 C5 C8 118.62(19)
C4 C5 C8 120.2(2)
C1 C6 C10 108.88(19)
C1 C6 C15 108.78(18)
C10 C6 C15 110.88(18)
C1 C6 C7 109.75(19)
C10 C6 C7 109.38(19)
C15 C6 C7 109.2(2)
C6 C7 H7A 109.5
C6 C7 H7B 109.5
H7A C7 H7B 109.5
C6 C7 H7C 109.5
H7A C7 H7C 109.5
H7B C7 H7C 109.5
C9 C8 C5 110.2(2)
C9 C8 C20 109.4(2)
C5 C8 C20 109.40(18)
C9 C8 C25 109.46(19)
C5 C8 C25 110.28(19)
C20 C8 C25 108.04(18)
C8 C9 H9A 109.5
C8 C9 H9B 109.5
H9A C9 H9B 109.5
C8 C9 H9C 109.5
H9A C9 H9C 109.5
H9B C9 H9C 109.5
N2 C10 C11 120.8(2)
N2 C10 C6 117.94(18)
C11 C10 C6 121.3(2)
C12 C11 C10 120.6(2)
C12 C11 H11 119.7
C10 C11 H11 119.7
C11 C12 C13 119.0(2)
C11 C12 H12 120.5
C13 C12 H12 120.5
C14 C13 C12 117.3(2)
C14 C13 H13 121.4
C12 C13 H13 121.4
N2 C14 C13 123.9(2)
N2 C14 H14 118.1
C13 C14 H14 118.1
N3 C15 C16 120.5(2)
N3 C15 C6 117.35(18)
C16 C15 C6 122.1(2)
C17 C16 C15 120.5(2)
C17 C16 H16 119.8
C15 C16 H16 119.8
C18 C17 C16 119.3(2)
C18 C17 H17 120.4
C16 C17 H17 120.4
C17 C18 C19 118.3(2)
C17 C18 H18 120.8
C19 C18 H18 120.8
N3 C19 C18 123.3(2)
N3 C19 H19 118.4
C18 C19 H19 118.4
N4 C20 C21 120.2(2)
N4 C20 C8 118.15(18)
C21 C20 C8 121.7(2)
C22 C21 C20 120.4(2)
C22 C21 H21 119.8
C20 C21 H21 119.8
C23 C22 C21 119.5(2)
C23 C22 H22 120.2
C21 C22 H22 120.2
C22 C23 C24 117.8(3)
C22 C23 H23 121.1
C24 C23 H23 121.1
N4 C24 C23 123.3(2)
N4 C24 H24 118.3
C23 C24 H24 118.3
N5 C25 C26 120.7(2)
N5 C25 C8 117.85(19)
C26 C25 C8 121.5(2)
C27 C26 C25 119.7(2)
C27 C26 H26 120.1
C25 C26 H26 120.1
C28 C27 C26 118.9(2)
C28 C27 H27 120.5
C26 C27 H27 120.5
C29 C28 C27 118.7(2)
C29 C28 H28 120.6
C27 C28 H28 120.6
N5 C29 C28 123.3(2)
N5 C29 H29 118.4
C28 C29 H29 118.4
N6 C30 C31 120.9(3)
N6 C30 C35 118.2(2)
C31 C30 C35 120.9(2)
C32 C31 C30 119.9(3)
C32 C31 H31 120.1
C30 C31 H31 120.1
C33 C32 C31 119.4(3)
C33 C32 H32 120.3
C31 C32 H32 120.3
C32 C33 C34 118.9(3)
C32 C33 H33 120.5
C34 C33 H33 120.5
N6 C34 C33 121.5(3)
N6 C34 C37 118.5(2)
C33 C34 C37 120.0(2)
C44 C35 C36 109.1(2)
C44 C35 C39 109.0(2)
C36 C35 C39 109.5(2)
C44 C35 C30 111.0(2)
C36 C35 C30 109.5(2)
C39 C35 C30 108.7(2)
C35 C36 H36A 109.5
C35 C36 H36B 109.5
H36A C36 H36B 109.5
C35 C36 H36C 109.5
H36A C36 H36C 109.5
H36B C36 H36C 109.5
C54 C37 C38 110.5(3)
C54 C37 C34 110.2(2)
C38 C37 C34 109.2(2)
C54 C37 C49 110.2(2)
C38 C37 C49 108.2(2)
C34 C37 C49 108.6(2)
C37 C38 H38A 109.5
C37 C38 H38B 109.5
H38A C38 H38B 109.5
C37 C38 H38C 109.5
H38A C38 H38C 109.5
H38B C38 H38C 109.5
N7 C39 C40 120.8(2)
N7 C39 C35 117.7(2)
C40 C39 C35 121.5(2)
C41 C40 C39 120.1(3)
C41 C40 H40 119.9
C39 C40 H40 119.9
C42 C41 C40 119.0(3)
C42 C41 H41 120.5
C40 C41 H41 120.5
C41 C42 C43 118.5(3)
C41 C42 H42 120.8
C43 C42 H42 120.8
N7 C43 C42 123.6(3)
N7 C43 H43 118.2
C42 C43 H43 118.2
N8 C44 C45 120.2(3)
N8 C44 C35 118.2(2)
C45 C44 C35 121.5(3)
C46 C45 C44 120.3(4)
C46 C45 H45 119.9
C44 C45 H45 119.9
C45 C46 C47 119.7(3)
C45 C46 H46 120.2
C47 C46 H46 120.2
C48 C47 C46 118.2(4)
C48 C47 H47 120.9
C46 C47 H47 120.9
N8 C48 C47 122.8(3)
N8 C48 H48 118.6
C47 C48 H48 118.6
N9 C49 C50 120.7(2)
N9 C49 C37 117.6(2)
C50 C49 C37 121.7(2)
C51 C50 C49 120.0(3)
C51 C50 H50 120.0
C49 C50 H50 120.0
C52 C51 C50 119.3(3)
C52 C51 H51 120.3
C50 C51 H51 120.3
C51 C52 C53 118.5(3)
C51 C52 H52 120.7
C53 C52 H52 120.7
N9 C53 C52 123.6(3)
N9 C53 H53 118.2
C52 C53 H53 118.2
N10 C54 C55 120.2(3)
N10 C54 C37 118.3(2)
C55 C54 C37 121.5(3)
C56 C55 C54 120.1(3)
C56 C55 H55 120.0
C54 C55 H55 120.0
C57 C56 C55 119.6(3)
C57 C56 H56 120.2
C55 C56 H56 120.2
C56 C57 C58 117.6(4)
C56 C57 H57 121.2
C58 C57 H57 121.2
N10 C58 C57 123.6(3)
N10 C58 H58 118.2
C57 C58 H58 118.2
N12 C59 N11 116.16(19)
N12 C59 H59 121.9
N11 C59 H59 121.9
C61 C60 C62 120.5(2)
C61 C60 N11 108.22(19)
C62 C60 N11 131.3(2)
C60 C61 C63 120.9(2)
C60 C61 N12 109.16(18)
C63 C61 N12 129.9(2)
C64 C62 C60 118.7(2)
C64 C62 H62 120.6
C60 C62 H62 120.6
C65 C63 C61 118.4(2)
C65 C63 H63 120.8
C61 C63 H63 120.8
C62 C64 C65 120.8(2)
C62 C64 C66 119.1(3)
C65 C64 C66 120.1(3)
C63 C65 C64 120.5(2)
C63 C65 C67 118.8(3)
C64 C65 C67 120.7(3)
C64 C66 H66A 109.5
C64 C66 H66B 109.5
H66A C66 H66B 109.5
C64 C66 H66C 109.5
H66A C66 H66C 109.5
H66B C66 H66C 109.5
C65 C67 H67A 109.5
C65 C67 H67B 109.5
H67A C67 H67B 109.5
C65 C67 H67C 109.5
H67A C67 H67C 109.5
H67B C67 H67C 109.5
N13 C68 C69 177.3(5)
C68 C69 H69A 109.5
C68 C69 H69B 109.5
H69A C69 H69B 109.5
C68 C69 H69C 109.5
H69A C69 H69C 109.5
H69B C69 H69C 109.5
N14 C70 C71 179.3(5)
C70 C71 H71A 109.5
C70 C71 H71B 109.5
H71A C71 H71B 109.5
C70 C71 H71C 109.5
H71A C71 H71C 109.5
H71B C71 H71C 109.5
N15 C72 C73 178.7(5)
C72 C73 H73A 109.5
C72 C73 H73B 109.5
H73A C73 H73B 109.5
C72 C73 H73C 109.5
H73A C73 H73C 109.5
H73B C73 H73C 109.5
N17 C74 C75 170.8(10)
C74 C75 H75A 109.5
C74 C75 H75B 109.5
H75A C75 H75B 109.5
C74 C75 H75C 109.5
H75A C75 H75C 109.5
H75B C75 H75C 109.5
N16 C76 C77 177.7(5)
C76 C77 H77A 109.5
C76 C77 H77B 109.5
H77A C77 H77B 109.5
C76 C77 H77C 109.5
H77A C77 H77C 109.5
H77B C77 H77C 109.5
O1 C78 C79 111.1(7)
O1 C78 H78A 109.4
C79 C78 H78A 109.4
O1 C78 H78B 109.4
C79 C78 H78B 109.4
H78A C78 H78B 108.0
C78 C79 H79A 109.5
C78 C79 H79B 109.5
H79A C79 H79B 109.5
C78 C79 H79C 109.5
H79A C79 H79C 109.5
H79B C79 H79C 109.5
C81 C80 O1 95.4(11)
C81 C80 H80A 112.7
O1 C80 H80A 112.7
C81 C80 H80B 112.7
O1 C80 H80B 112.7
H80A C80 H80B 110.2
C80 C81 H81A 109.5
C80 C81 H81B 109.5
H81A C81 H81B 109.5
C80 C81 H81C 109.5
H81A C81 H81C 109.5
H81B C81 H81C 109.5
C5 N1 C1 119.37(19)
C5 N1 V1 120.31(15)
C1 N1 V1 120.31(15)
C14 N2 C10 118.42(18)
C14 N2 V1 121.01(15)
C10 N2 V1 120.42(14)
C19 N3 C15 118.1(2)
C19 N3 V1 120.76(16)
C15 N3 V1 120.93(14)
C24 N4 C20 118.84(19)
C24 N4 V1 120.69(16)
C20 N4 V1 120.47(15)
C25 N5 C29 118.5(2)
C25 N5 V1 120.74(15)
C29 N5 V1 120.78(15)
C30 N6 C34 119.3(2)
C30 N6 V2 120.62(17)
C34 N6 V2 120.09(17)
C43 N7 C39 117.7(2)
C43 N7 V2 122.09(16)
C39 N7 V2 120.10(16)
C44 N8 C48 118.6(2)
C44 N8 V2 120.13(18)
C48 N8 V2 121.25(19)
C53 N9 C49 117.9(2)
C53 N9 V2 121.57(17)
C49 N9 V2 120.33(16)
C58 N10 C54 118.9(2)
C58 N10 V2 121.17(19)
C54 N10 V2 119.81(19)
C59 N11 C60 102.84(17)
C59 N11 V1 125.91(14)
C60 N11 V1 131.24(15)
C59 N12 C61 103.61(18)
C59 N12 V2 127.11(15)
C61 N12 V2 129.27(14)
F9 F3 F10 126.8(9)
F9 F3 P1 67.6(7)
F10 F3 P1 60.2(5)
F10 F4 F7 122.4(7)
F10 F4 P1 70.1(6)
F7 F4 P1 63.0(5)
F8 F5 F9 127.1(10)
F8 F5 P1 68.9(8)
F9 F5 P1 62.2(7)
F7 F6 F8 136.4(10)
F7 F6 P1 73.2(8)
F8 F6 P1 63.2(5)
F6 F7 F4 130.3(9)
F6 F7 P1 70.3(6)
F4 F7 P1 62.2(6)
F5 F8 F6 131.6(9)
F5 F8 P1 71.6(7)
F6 F8 P1 64.4(7)
F3 F9 F5 138.8(11)
F3 F9 P1 74.0(9)
F5 F9 P1 65.5(6)
F4 F10 F3 127.3(8)
F4 F10 P1 73.5(6)
F3 F10 P1 63.1(5)
F17 F13 F20 136.2(12)
F17 F13 P2 69.0(9)
F20 F13 P2 67.3(8)
F18 F14 F19 121.3(10)
F18 F14 P2 64.1(6)
F19 F14 P2 61.2(8)
F18 F15 F20 130.5(10)
F18 F15 P2 65.7(7)
F20 F15 P2 65.9(9)
F19 F16 F17 130.0(11)
F19 F16 P2 64.7(8)
F17 F16 P2 66.6(8)
F13 F17 F16 133.3(9)
F13 F17 P2 66.8(8)
F16 F17 P2 66.5(8)
F15 F18 F14 138.3(9)
F15 F18 P2 71.3(8)
F14 F18 P2 71.1(8)
F16 F19 F14 138.1(10)
F16 F19 P2 71.7(11)
F14 F19 P2 70.2(10)
F15 F20 F13 135.0(9)
F15 F20 P2 68.6(9)
F13 F20 P2 66.5(8)
F33 F29 F34 115.3(8)
F33 F29 P4 62.1(5)
F34 F29 P4 61.2(3)
F36 F30 F35 139.3(8)
F36 F30 P4 66.6(5)
F35 F30 P4 73.2(5)
F34 F31 F35 130.4(13)
F34 F31 P4 75.7(13)
F35 F31 P4 68.6(4)
F36 F32 F33 95.3(6)
F36 F32 P4 57.6(3)
F33 F32 P4 54.0(5)
F29 F33 P4 78.1(9)
F29 F33 F32 114.1(9)
P4 F33 F32 66.2(6)
F31 F34 F29 130.0(13)
F31 F34 P4 69.9(7)
F29 F34 P4 63.3(9)
F30 F35 F31 114.5(6)
F30 F35 P4 61.0(3)
F31 F35 P4 57.5(3)
F30 F36 F32 126.3(9)
F30 F36 P4 71.8(4)
F32 F36 P4 68.7(6)
F9 P1 F8 89.9(12)
F9 P1 F10 94.7(12)
F8 P1 F10 174.4(9)
F9 P1 F6 142.1(11)
F8 P1 F6 52.4(9)
F10 P1 F6 122.7(9)
F9 P1 F5 52.3(10)
F8 P1 F5 39.5(9)
F10 P1 F5 143.8(8)
F6 P1 F5 90.0(3)
F9 P1 F4 127.1(11)
F8 P1 F4 140.5(10)
F10 P1 F4 36.4(7)
F6 P1 F4 90.4(3)
F5 P1 F4 178.7(2)
F9 P1 F7 176.6(8)
F8 P1 F7 88.9(12)
F10 P1 F7 86.3(11)
F6 P1 F7 36.5(8)
F5 P1 F7 125.7(9)
F4 P1 F7 54.9(9)
F9 P1 F2 87.4(4)
F8 P1 F2 82.8(4)
F10 P1 F2 100.7(3)
F6 P1 F2 91.1(2)
F5 P1 F2 93.03(17)
F4 P1 F2 85.71(16)
F7 P1 F2 95.6(4)
F9 P1 F3 38.4(10)
F8 P1 F3 128.1(9)
F10 P1 F3 56.8(8)
F6 P1 F3 179.5(4)
F5 P1 F3 90.4(3)
F4 P1 F3 89.1(3)
F7 P1 F3 143.0(9)
F2 P1 F3 89.1(2)
F9 P1 F1 92.3(4)
F8 P1 F1 96.8(4)
F10 P1 F1 79.7(3)
F6 P1 F1 88.9(2)
F5 P1 F1 86.43(16)
F4 P1 F1 94.83(15)
F7 P1 F1 84.7(4)
F2 P1 F1 179.46(13)
F3 P1 F1 90.9(2)
F19 P2 F18 91.1(17)
F19 P2 F13 133.5(18)
F18 P2 F13 133.6(13)
F19 P2 F20 174.1(6)
F18 P2 F20 88.1(16)
F13 P2 F20 46.2(14)
F19 P2 F16 43.5(15)
F18 P2 F16 134.6(13)
F13 P2 F16 91.1(4)
F20 P2 F16 137.2(15)
F19 P2 F17 89.9(17)
F18 P2 F17 174.0(7)
F13 P2 F17 44.3(14)
F20 P2 F17 90.3(16)
F16 P2 F17 46.9(14)
F19 P2 F15 134.1(17)
F18 P2 F15 43.0(12)
F13 P2 F15 91.7(4)
F20 P2 F15 45.6(14)
F16 P2 F15 176.2(3)
F17 P2 F15 135.9(16)
F19 P2 F14 48.6(17)
F18 P2 F14 44.8(12)
F13 P2 F14 177.8(4)
F20 P2 F14 131.9(16)
F16 P2 F14 90.7(4)
F17 P2 F14 137.6(16)
F15 P2 F14 86.4(3)
F19 P2 F12 95.7(5)
F18 P2 F12 96.0(4)
F13 P2 F12 91.90(17)
F20 P2 F12 90.2(4)
F16 P2 F12 88.2(2)
F17 P2 F12 89.8(4)
F15 P2 F12 89.2(2)
F14 P2 F12 86.86(17)
F19 P2 F11 83.5(5)
F18 P2 F11 83.8(4)
F13 P2 F11 88.85(16)
F20 P2 F11 90.6(4)
F16 P2 F11 91.3(2)
F17 P2 F11 90.4(4)
F15 P2 F11 91.3(2)
F14 P2 F11 92.41(16)
F12 P2 F11 179.11(13)
F21 P3 F24 89.82(19)
F21 P3 F23 92.02(17)
F24 P3 F23 178.09(18)
F21 P3 F22 179.8(2)
F24 P3 F22 90.00(18)
F23 P3 F22 88.16(16)
F21 P3 F25 90.95(14)
F24 P3 F25 90.19(16)
F23 P3 F25 90.32(13)
F22 P3 F25 89.04(15)
F21 P3 F26 89.39(14)
F24 P3 F26 90.23(15)
F23 P3 F26 89.25(13)
F22 P3 F26 90.62(14)
F25 P3 F26 179.46(13)
F33 P4 F36 96.9(11)
F33 P4 F31 116.7(10)
F36 P4 F31 133.4(6)
F33 P4 F30 138.1(11)
F36 P4 F30 41.6(5)
F31 P4 F30 96.9(4)
F33 P4 F27 72.0(5)
F36 P4 F27 79.8(4)
F31 P4 F27 81.1(3)
F30 P4 F27 90.5(2)
F33 P4 F34 90.6(11)
F36 P4 F34 167.4(11)
F31 P4 F34 34.3(9)
F30 P4 F34 129.1(10)
F27 P4 F34 92.9(6)
F33 P4 F28 111.3(5)
F36 P4 F28 105.1(4)
F31 P4 F28 92.3(3)
F30 P4 F28 90.37(19)
F27 P4 F28 173.4(3)
F34 P4 F28 81.5(5)
F33 P4 F29 39.8(9)
F36 P4 F29 134.7(6)
F31 P4 F29 88.5(3)
F30 P4 F29 173.8(3)
F27 P4 F29 93.5(2)
F34 P4 F29 55.5(9)
F28 P4 F29 86.23(19)
F33 P4 F32 59.8(9)
F36 P4 F32 53.8(5)
F31 P4 F32 172.7(3)
F30 P4 F32 89.2(4)
F27 P4 F32 103.0(3)
F34 P4 F32 138.6(10)
F28 P4 F32 83.5(3)
F29 P4 F32 85.3(2)
F33 P4 F35 167.9(7)
F36 P4 F35 87.3(7)
F31 P4 F35 53.9(4)
F30 P4 F35 45.8(4)
F27 P4 F35 97.7(4)
F34 P4 F35 83.5(9)
F28 P4 F35 78.3(4)
F29 P4 F35 138.0(4)
F32 P4 F35 130.4(4)
N11 V1 N3 93.60(7)
N11 V1 N4 94.88(7)
N3 V1 N4 97.89(7)
N11 V1 N1 179.45(8)
N3 V1 N1 85.95(7)
N4 V1 N1 85.50(7)
N11 V1 N5 94.13(7)
N3 V1 N5 172.27(7)
N4 V1 N5 81.33(7)
N1 V1 N5 86.32(7)
N11 V1 N2 95.04(7)
N3 V1 N2 82.74(7)
N4 V1 N2 170.00(7)
N1 V1 N2 84.59(7)
N5 V1 N2 96.70(7)
N6 V2 N8 86.03(8)
N6 V2 N9 85.50(8)
N8 V2 N9 171.48(8)
N6 V2 N10 85.86(8)
N8 V2 N10 97.81(8)
N9 V2 N10 82.43(8)
N6 V2 N7 85.84(8)
N8 V2 N7 81.25(8)
N9 V2 N7 97.28(8)
N10 V2 N7 171.69(8)
N6 V2 N12 179.22(8)
N8 V2 N12 94.53(8)
N9 V2 N12 93.95(7)
N10 V2 N12 93.52(8)
N7 V2 N12 94.78(7)
C78 O1 C80 110.5(8)

loop_
_geom_bond_atom_site_label_1
_geom_bond_atom_site_label_2
_geom_bond_distance
C1 N1 1.354(3)
C1 C2 1.391(3)
C1 C6 1.532(3)
C2 C3 1.377(4)
C2 H2 0.9500
C3 C4 1.373(4)
C3 H3 0.9500
C4 C5 1.391(3)
C4 H4 0.9500
C5 N1 1.354(3)
C5 C8 1.534(3)
C6 C10 1.538(3)
C6 C15 1.542(3)
C6 C7 1.543(3)
C7 H7A 0.9800
C7 H7B 0.9800
C7 H7C 0.9800
C8 C9 1.533(3)
C8 C20 1.538(3)
C8 C25 1.541(3)
C9 H9A 0.9800
C9 H9B 0.9800
C9 H9C 0.9800
C10 N2 1.349(3)
C10 C11 1.388(3)
C11 C12 1.373(4)
C11 H11 0.9500
C12 C13 1.396(4)
C12 H12 0.9500
C13 C14 1.386(3)
C13 H13 0.9500
C14 N2 1.341(3)
C14 H14 0.9500
C15 N3 1.356(3)
C15 C16 1.386(3)
C16 C17 1.374(4)
C16 H16 0.9500
C17 C18 1.362(4)
C17 H17 0.9500
C18 C19 1.386(3)
C18 H18 0.9500
C19 N3 1.345(3)
C19 H19 0.9500
C20 N4 1.361(3)
C20 C21 1.391(3)
C21 C22 1.379(4)
C21 H21 0.9500
C22 C23 1.379(5)
C22 H22 0.9500
C23 C24 1.389(3)
C23 H23 0.9500
C24 N4 1.342(3)
C24 H24 0.9500
C25 N5 1.351(3)
C25 C26 1.399(3)
C26 C27 1.390(4)
C26 H26 0.9500
C27 C28 1.380(4)
C27 H27 0.9500
C28 C29 1.371(3)
C28 H28 0.9500
C29 N5 1.353(3)
C29 H29 0.9500
C30 N6 1.350(3)
C30 C31 1.392(4)
C30 C35 1.544(4)
C31 C32 1.377(5)
C31 H31 0.9500
C32 C33 1.374(5)
C32 H32 0.9500
C33 C34 1.397(4)
C33 H33 0.9500
C34 N6 1.357(3)
C34 C37 1.542(4)
C35 C44 1.536(4)
C35 C36 1.536(4)
C35 C39 1.541(3)
C36 H36A 0.9800
C36 H36B 0.9800
C36 H36C 0.9800
C37 C54 1.527(5)
C37 C38 1.539(4)
C37 C49 1.550(4)
C38 H38A 0.9800
C38 H38B 0.9800
C38 H38C 0.9800
C39 N7 1.350(3)
C39 C40 1.390(4)
C40 C41 1.381(5)
C40 H40 0.9500
C41 C42 1.362(5)
C41 H41 0.9500
C42 C43 1.380(4)
C42 H42 0.9500
C43 N7 1.345(3)
C43 H43 0.9500
C44 N8 1.350(3)
C44 C45 1.399(4)
C45 C46 1.354(7)
C45 H45 0.9500
C46 C47 1.382(6)
C46 H46 0.9500
C47 C48 1.374(4)
C47 H47 0.9500
C48 N8 1.351(4)
C48 H48 0.9500
C49 N9 1.353(3)
C49 C50 1.395(4)
C50 C51 1.376(5)
C50 H50 0.9500
C51 C52 1.367(5)
C51 H51 0.9500
C52 C53 1.373(4)
C52 H52 0.9500
C53 N9 1.349(3)
C53 H53 0.9500
C54 N10 1.352(4)
C54 C55 1.404(4)
C55 C56 1.382(6)
C55 H55 0.9500
C56 C57 1.382(6)
C56 H56 0.9500
C57 C58 1.391(4)
C57 H57 0.9500
C58 N10 1.346(4)
C58 H58 0.9500
C59 N12 1.331(3)
C59 N11 1.376(3)
C59 H59 0.9500
C60 C61 1.393(3)
C60 C62 1.402(3)
C60 N11 1.414(3)
C61 C63 1.402(3)
C61 N12 1.410(3)
C62 C64 1.382(4)
C62 H62 0.9500
C63 C65 1.390(4)
C63 H63 0.9500
C64 C65 1.410(4)
C64 C66 1.514(4)
C65 C67 1.528(4)
C66 H66A 0.9800
C66 H66B 0.9800
C66 H66C 0.9800
C67 H67A 0.9800
C67 H67B 0.9800
C67 H67C 0.9800
C68 N13 1.120(6)
C68 C69 1.448(7)
C69 H69A 0.9800
C69 H69B 0.9800
C69 H69C 0.9800
C70 N14 1.126(5)
C70 C71 1.451(7)
C71 H71A 0.9800
C71 H71B 0.9800
C71 H71C 0.9800
C72 N15 1.139(5)
C72 C73 1.409(6)
C73 H73A 0.9800
C73 H73B 0.9800
C73 H73C 0.9800
C74 N17 1.130(7)
C74 C75 1.548(13)
C75 H75A 0.9800
C75 H75B 0.9800
C75 H75C 0.9800
C76 N16 1.144(6)
C76 C77 1.440(6)
C77 H77A 0.9800
C77 H77B 0.9800
C77 H77C 0.9800
C78 O1 1.359(9)
C78 C79 1.466(10)
C78 H78A 0.9900
C78 H78B 0.9900
C79 H79A 0.9800
C79 H79B 0.9800
C79 H79C 0.9800
C80 C81 1.340(15)
C80 O1 1.474(11)
C80 H80A 0.9900
C80 H80B 0.9900
C81 H81A 0.9800
C81 H81B 0.9800
C81 H81C 0.9800
N1 V1 2.1250(18)
N2 V1 2.1341(18)
N3 V1 2.1181(19)
N4 V1 2.1220(18)
N5 V1 2.1296(19)
N6 V2 2.119(2)
N7 V2 2.156(2)
N8 V2 2.142(2)
N9 V2 2.143(2)
N10 V2 2.151(2)
N11 V1 2.0145(18)
N12 V2 2.1680(18)
F1 P1 1.5967(17)
F2 P1 1.5884(18)
F3 F9 1.03(3)
F3 F10 1.491(19)
F3 P1 1.589(4)
F4 F10 0.975(19)
F4 F7 1.46(2)
F4 P1 1.576(3)
F5 F8 1.05(2)
F5 F9 1.37(2)
F5 P1 1.572(3)
F6 F7 0.99(2)
F6 F8 1.37(2)
F6 P1 1.561(4)
F7 P1 1.588(9)
F8 P1 1.546(10)
F9 P1 1.528(10)
F10 P1 1.546(8)
F11 P2 1.6058(18)
F12 P2 1.5945(19)
F13 F17 1.17(3)
F13 F20 1.21(4)
F13 P2 1.534(3)
F14 F18 1.19(3)
F14 F19 1.27(4)
F14 P2 1.594(3)
F15 F18 1.13(3)
F15 F20 1.21(4)
F15 P2 1.575(4)
F16 F19 1.13(4)
F16 F17 1.24(4)
F16 P2 1.558(4)
F17 P2 1.559(9)
F18 P2 1.515(8)
F19 P2 1.484(10)
F20 P2 1.544(9)
F21 P3 1.568(2)
F22 P3 1.588(2)
F23 P3 1.586(2)
F24 P3 1.572(2)
F25 P3 1.595(2)
F26 P3 1.608(2)
F27 P4 1.569(3)
F28 P4 1.593(2)
F29 F33 1.06(2)
F29 F34 1.49(3)
F29 P4 1.615(3)
F30 F36 1.083(11)
F30 F35 1.269(11)
F30 P4 1.549(3)
F31 F34 0.92(2)
F31 F35 1.470(11)
F31 P4 1.534(5)
F32 F36 1.430(14)
F32 F33 1.56(2)
F32 P4 1.651(5)
F33 P4 1.459(9)
F34 P4 1.583(13)
F35 P4 1.694(7)
F36 P4 1.496(8)
